data_4084372
loop_
_publ_author_name
'Guo, Tongxun'
'Dechert, Sebastian'
'Meyer, Franc'

_publ_section_title
;
 Dinuclear Palladium Complexes of Pyrazole-Bridged Bis(NHC) Ligands: A
 Delicate Balance between Normal and Abnormal Carbene Coordination
;
_journal_issue 19
_journal_name_full Organometallics
_journal_page_first 5145
_journal_paper_doi 10.1021/om500351j
_journal_volume 33
_journal_year 2014
_chemical_formula_moiety 'C15 H19 Cl3 N6 Pd2, 0.5(C2 H3 N)'
_chemical_formula_sum 'C16 H20.5 Cl3 N6.5 Pd2'
_chemical_formula_weight 623.04
_chemical_name_systematic
;
 ?
;
_space_group_IT_number 2
_symmetry_cell_setting triclinic
_symmetry_space_group_name_Hall '-P 1'
_symmetry_space_group_name_H-M 'P -1'
_atom_sites_solution_hydrogens geom
_atom_sites_solution_primary direct
_atom_sites_solution_secondary difmap
_audit_creation_method SHELXL-97
_cell_angle_alpha 82.860(7)
_cell_angle_beta 69.725(6)
_cell_angle_gamma 71.791(6)
_cell_formula_units_Z 2
_cell_length_a 8.4677(7)
_cell_length_b 11.5408(10)
_cell_length_c 11.9833(10)
_cell_measurement_reflns_used 20273
_cell_measurement_temperature 133(2)
_cell_measurement_theta_max 25.10
_cell_measurement_theta_min 1.81
_cell_volume 1043.32(16)
_computing_cell_refinement 'X-AREA (Stoe & Cie, 2002)'
_computing_data_collection 'X-AREA (Stoe & Cie, 2002)'
_computing_data_reduction 'X-AREA (Stoe & Cie, 2002)'
_computing_molecular_graphics 'DIAMOND (Brandenburg, 2001)'
_computing_publication_material 'SHELXL-97 (Sheldrick, 1997)'
_computing_structure_refinement 'SHELXL-97 (Sheldrick, 1997)'
_computing_structure_solution 'SHELXS-97 (Sheldrick, 1990)'
_diffrn_ambient_temperature 133(2)
_diffrn_measured_fraction_theta_full 1.000
_diffrn_measured_fraction_theta_max 1.000
_diffrn_measurement_device_type 'Stoe IPDS II'
_diffrn_measurement_method \w
_diffrn_radiation_monochromator graphite
_diffrn_radiation_source 'fine-focus sealed tube'
_diffrn_radiation_type MoK\a
_diffrn_radiation_wavelength 0.71073
_diffrn_reflns_av_R_equivalents 0.0000
_diffrn_reflns_av_sigmaI/netI 0.0684
_diffrn_reflns_limit_h_max 10
_diffrn_reflns_limit_h_min -10
_diffrn_reflns_limit_k_max 13
_diffrn_reflns_limit_k_min -13
_diffrn_reflns_limit_l_max 14
_diffrn_reflns_limit_l_min -14
_diffrn_reflns_number 20273
_diffrn_reflns_theta_full 25.10
_diffrn_reflns_theta_max 25.10
_diffrn_reflns_theta_min 1.81
_exptl_absorpt_coefficient_mu 2.124
_exptl_absorpt_correction_T_max 0.7533
_exptl_absorpt_correction_T_min 0.3879
_exptl_absorpt_correction_type numerical
_exptl_absorpt_process_details 'X-RED (Stoe & Cie, 2002)'
_exptl_crystal_colour 'pale yellow'
_exptl_crystal_density_diffrn 1.983
_exptl_crystal_density_method 'not measured'
_exptl_crystal_description block
_exptl_crystal_F_000 610
_exptl_crystal_size_max 0.5
_exptl_crystal_size_mid 0.12
_exptl_crystal_size_min 0.03
_refine_diff_density_max 2.536
_refine_diff_density_min -1.521
_refine_diff_density_rms 0.266
_refine_ls_extinction_method none
_refine_ls_goodness_of_fit_ref 1.039
_refine_ls_hydrogen_treatment constr
_refine_ls_matrix_type full
_refine_ls_number_parameters 250
_refine_ls_number_reflns 20273
_refine_ls_number_restraints 0
_refine_ls_restrained_S_all 1.039
_refine_ls_R_factor_all 0.1267
_refine_ls_R_factor_gt 0.0995
_refine_ls_shift/su_max 0.000
_refine_ls_shift/su_mean 0.000
_refine_ls_structure_factor_coef Fsqd
_refine_ls_weighting_details 'calc w=1/[\s^2^(Fo^2^)+(0.1970P)^2^+0.0000P] where P=(Fo^2^+2Fc^2^)/3'
_refine_ls_weighting_scheme calc
_refine_ls_wR_factor_gt 0.2685
_refine_ls_wR_factor_ref 0.2852
_reflns_number_gt 13636
_reflns_number_total 20273
_reflns_threshold_expression >2sigma(I)
_cod_data_source_file om500351j_si_002.cif
_cod_data_source_block LEtPd2Cl3-togu10
_cod_depositor_comments
;
The following automatic conversions were performed:

'_symmetry_cell_setting' value 'Triclinic' changed to 'triclinic'
according to
/home/saulius/struct/COD-crude-data--automatic-downloads/rss-feeds/ACS/lib/dictionaries/cif_core.dic
dictionary named 'cif_core.dic' version 2.4.2 from 2011-04-26.

Automatic conversion script
Id: cif_fix_values 2281 2013-09-26 08:29:07Z andrius 

 Adding full bibliography for 4084368--4084374.cif.
;
_cod_original_cell_volume 1043.32(15)
_cod_original_formula_sum 'C16 H20.50 Cl3 N6.50 Pd2'
_cod_database_code 4084372

loop_
_symmetry_equiv_pos_as_xyz
'x, y, z'
'-x, -y, -z'

loop_
_atom_site_label
_atom_site_type_symbol
_atom_site_fract_x
_atom_site_fract_y
_atom_site_fract_z
_atom_site_U_iso_or_equiv
_atom_site_adp_type
_atom_site_occupancy
_atom_site_symmetry_multiplicity
_atom_site_calc_flag
_atom_site_refinement_flags
_atom_site_disorder_assembly
_atom_site_disorder_group
Pd1 Pd 0.37089(7) 0.57552(5) 0.26360(5) 0.03115(17) Uani 1 1 d . . .
Pd2 Pd 0.53967(7) 0.29064(5) 0.10189(5) 0.03168(17) Uani 1 1 d . . .
Cl1 Cl 0.5231(2) 0.68496(17) 0.31215(17) 0.0397(4) Uani 1 1 d . . .
Cl2 Cl 0.6252(2) 0.46538(16) 0.11459(16) 0.0344(4) Uani 1 1 d . . .
Cl3 Cl 0.8296(2) 0.17719(18) 0.02221(18) 0.0422(4) Uani 1 1 d . . .
N1 N 0.2313(7) 0.5027(5) 0.2075(5) 0.0305(12) Uani 1 1 d . . .
N2 N 0.2905(8) 0.3941(6) 0.1502(5) 0.0355(14) Uani 1 1 d . . .
N3 N -0.0085(8) 0.6784(6) 0.3790(6) 0.0371(14) Uani 1 1 d . . .
N4 N 0.1172(8) 0.6494(6) 0.5118(6) 0.0387(14) Uani 1 1 d . . .
N5 N 0.2962(8) 0.1660(6) 0.0845(6) 0.0366(14) Uani 1 1 d . . .
N6 N 0.4830(9) 0.0395(7) 0.1571(6) 0.0433(16) Uani 1 1 d . . .
C1 C 0.0184(9) 0.4850(7) 0.1474(7) 0.0359(16) Uani 1 1 d . . .
H1 H -0.0878 0.5010 0.1333 0.043 Uiso 1 1 calc R . .
C2 C 0.0628(9) 0.5564(7) 0.2072(7) 0.0356(17) Uani 1 1 d . . .
C3 C 0.1655(10) 0.3824(7) 0.1113(6) 0.0357(16) Uani 1 1 d . . .
C4 C -0.0293(9) 0.6773(7) 0.2618(7) 0.0381(17) Uani 1 1 d . . .
H4A H -0.1533 0.6977 0.2712 0.046 Uiso 1 1 calc R . .
H4B H 0.0179 0.7385 0.2097 0.046 Uiso 1 1 calc R . .
C5 C 0.1511(10) 0.6440(7) 0.3933(7) 0.0361(16) Uani 1 1 d . . .
C6 C -0.1395(10) 0.7033(8) 0.4859(8) 0.049(2) Uani 1 1 d . . .
H6 H -0.2598 0.7272 0.4985 0.058 Uiso 1 1 calc R . .
C7 C -0.0621(11) 0.6867(8) 0.5693(8) 0.048(2) Uani 1 1 d . . .
H7 H -0.1184 0.6983 0.6506 0.057 Uiso 1 1 calc R . .
C8 C 0.2484(12) 0.6154(9) 0.5739(8) 0.051(2) Uani 1 1 d . . .
H8A H 0.3631 0.5767 0.5184 0.061 Uiso 1 1 calc R . .
H8B H 0.2186 0.5567 0.6370 0.061 Uiso 1 1 calc R . .
C9 C 0.2572(16) 0.7247(9) 0.6266(10) 0.063(3) Uani 1 1 d . . .
H9A H 0.2975 0.7795 0.5638 0.095 Uiso 1 1 calc R . .
H9B H 0.3373 0.6981 0.6713 0.095 Uiso 1 1 calc R . .
H9C H 0.1424 0.7659 0.6782 0.095 Uiso 1 1 calc R . .
C10 C 0.1987(10) 0.2814(7) 0.0370(7) 0.0383(17) Uani 1 1 d . . .
H10A H 0.2675 0.2964 -0.0440 0.046 Uiso 1 1 calc R . .
H10B H 0.0881 0.2741 0.0362 0.046 Uiso 1 1 calc R . .
C11 C 0.4437(10) 0.1517(7) 0.1116(7) 0.0354(16) Uani 1 1 d . . .
C12 C 0.2483(11) 0.0575(7) 0.1090(7) 0.0406(17) Uani 1 1 d . . .
H12 H 0.1549 0.0422 0.0958 0.049 Uiso 1 1 calc R . .
C13 C 0.3662(12) -0.0201(8) 0.1560(8) 0.048(2) Uani 1 1 d . . .
H13 H 0.3679 -0.0995 0.1828 0.058 Uiso 1 1 calc R . .
C14 C 0.6258(10) -0.0173(8) 0.2074(8) 0.0464(19) Uani 1 1 d . . .
H14A H 0.7220 0.0180 0.1696 0.056 Uiso 1 1 calc R . .
H14B H 0.6696 -0.1041 0.1920 0.056 Uiso 1 1 calc R . .
C15 C 0.5586(16) 0.0029(11) 0.3409(10) 0.073(3) Uani 1 1 d . . .
H15A H 0.5233 0.0887 0.3556 0.109 Uiso 1 1 calc R . .
H15B H 0.6505 -0.0386 0.3737 0.109 Uiso 1 1 calc R . .
H15C H 0.4598 -0.0286 0.3775 0.109 Uiso 1 1 calc R . .
N7 N 0.975(4) 0.949(3) 0.366(3) 0.105(8) Uiso 0.50 1 d P A -1
C21 C 0.972(5) 0.984(3) 0.453(3) 0.075(8) Uiso 0.50 1 d P A -1
C22 C 0.963(7) 1.036(5) 0.555(5) 0.14(2) Uiso 0.50 1 d P A -1
H22A H 1.0803 1.0265 0.5551 0.210 Uiso 0.50 1 calc PR A -1
H22B H 0.9034 0.9958 0.6246 0.210 Uiso 0.50 1 calc PR A -1
H22C H 0.9005 1.1212 0.5567 0.210 Uiso 0.50 1 calc PR A -1

loop_
_atom_site_aniso_label
_atom_site_aniso_U_11
_atom_site_aniso_U_22
_atom_site_aniso_U_33
_atom_site_aniso_U_23
_atom_site_aniso_U_13
_atom_site_aniso_U_12
Pd1 0.0193(3) 0.0368(3) 0.0350(3) -0.0003(2) -0.0064(2) -0.0079(2)
Pd2 0.0194(3) 0.0384(3) 0.0351(3) -0.0014(2) -0.0064(2) -0.0080(2)
Cl1 0.0300(9) 0.0462(10) 0.0451(10) -0.0025(8) -0.0110(8) -0.0147(8)
Cl2 0.0209(8) 0.0416(9) 0.0388(9) -0.0037(7) -0.0050(7) -0.0109(7)
Cl3 0.0215(8) 0.0474(10) 0.0533(11) -0.0061(9) -0.0068(8) -0.0084(8)
N1 0.023(3) 0.038(3) 0.025(3) 0.002(2) -0.005(2) -0.007(3)
N2 0.029(3) 0.048(4) 0.032(3) 0.006(3) -0.005(3) -0.022(3)
N3 0.020(3) 0.042(3) 0.041(3) -0.005(3) -0.003(3) -0.002(3)
N4 0.029(3) 0.041(4) 0.036(3) 0.000(3) -0.006(3) -0.003(3)
N5 0.029(3) 0.043(3) 0.038(3) 0.004(3) -0.009(3) -0.015(3)
N6 0.031(3) 0.052(4) 0.046(4) -0.003(3) -0.012(3) -0.012(3)
C1 0.022(3) 0.043(4) 0.045(4) 0.007(3) -0.013(3) -0.013(3)
C2 0.018(3) 0.037(4) 0.043(4) -0.001(3) -0.008(3) 0.004(3)
C3 0.026(4) 0.052(4) 0.031(4) 0.009(3) -0.007(3) -0.019(3)
C4 0.018(3) 0.046(4) 0.049(4) 0.004(3) -0.012(3) -0.008(3)
C5 0.033(4) 0.035(4) 0.044(4) 0.002(3) -0.012(3) -0.016(3)
C6 0.022(4) 0.056(5) 0.055(5) -0.012(4) 0.003(4) -0.007(4)
C7 0.032(4) 0.056(5) 0.037(4) 0.001(4) 0.008(4) -0.011(4)
C8 0.045(5) 0.057(5) 0.042(5) 0.006(4) -0.013(4) -0.008(4)
C9 0.075(7) 0.058(6) 0.064(6) -0.001(5) -0.033(6) -0.017(5)
C10 0.023(3) 0.048(4) 0.043(4) -0.001(3) -0.010(3) -0.008(3)
C11 0.031(4) 0.040(4) 0.035(4) 0.012(3) -0.005(3) -0.020(3)
C12 0.039(4) 0.044(4) 0.038(4) 0.006(3) -0.008(4) -0.019(4)
C13 0.050(5) 0.048(5) 0.051(5) 0.007(4) -0.013(4) -0.025(4)
C14 0.030(4) 0.038(4) 0.060(5) 0.007(4) -0.011(4) -0.002(3)
C15 0.076(8) 0.073(7) 0.075(7) -0.003(6) -0.039(6) -0.012(6)

loop_
_atom_type_symbol
_atom_type_description
_atom_type_scat_dispersion_real
_atom_type_scat_dispersion_imag
_atom_type_scat_source
C C 0.0033 0.0016 'International Tables Vol C Tables 4.2.6.8 and 6.1.1.4'
H H 0.0000 0.0000 'International Tables Vol C Tables 4.2.6.8 and 6.1.1.4'
N N 0.0061 0.0033 'International Tables Vol C Tables 4.2.6.8 and 6.1.1.4'
Cl Cl 0.1484 0.1585 'International Tables Vol C Tables 4.2.6.8 and 6.1.1.4'
Pd Pd -0.9988 1.0072 'International Tables Vol C Tables 4.2.6.8 and 6.1.1.4'

loop_
_geom_angle_atom_site_label_1
_geom_angle_atom_site_label_2
_geom_angle_atom_site_label_3
_geom_angle
N1 Pd1 C5 86.2(3)
N1 Pd1 Cl1 171.67(18)
C5 Pd1 Cl1 93.7(2)
N1 Pd1 Cl2 88.16(17)
C5 Pd1 Cl2 171.5(2)
Cl1 Pd1 Cl2 92.79(6)
C11 Pd2 N2 86.0(3)
C11 Pd2 Cl3 94.6(2)
N2 Pd2 Cl3 173.00(19)
C11 Pd2 Cl2 172.5(2)
N2 Pd2 Cl2 88.68(18)
Cl3 Pd2 Cl2 91.36(6)
Pd1 Cl2 Pd2 100.30(6)
C2 N1 N2 107.0(6)
C2 N1 Pd1 126.4(5)
N2 N1 Pd1 126.3(5)
C3 N2 N1 109.3(6)
C3 N2 Pd2 125.3(5)
N1 N2 Pd2 124.0(4)
C5 N3 C6 110.9(7)
C5 N3 C4 122.0(6)
C6 N3 C4 126.9(6)
C5 N4 C7 110.0(7)
C5 N4 C8 126.3(7)
C7 N4 C8 123.6(7)
C11 N5 C12 110.0(7)
C11 N5 C10 124.6(6)
C12 N5 C10 125.5(6)
C11 N6 C13 110.8(7)
C11 N6 C14 127.0(7)
C13 N6 C14 122.1(8)
C2 C1 C3 106.2(6)
C1 C2 N1 109.5(6)
C1 C2 C4 133.0(6)
N1 C2 C4 117.4(6)
N2 C3 C1 108.0(6)
N2 C3 C10 121.3(7)
C1 C3 C10 130.5(6)
C2 C4 N3 110.9(6)
N3 C5 N4 105.0(7)
N3 C5 Pd1 122.8(6)
N4 C5 Pd1 131.4(6)
C7 C6 N3 107.0(7)
C6 C7 N4 107.0(7)
N4 C8 C9 112.0(8)
C3 C10 N5 109.5(6)
N6 C11 N5 105.9(6)
N6 C11 Pd2 131.9(6)
N5 C11 Pd2 121.5(6)
C13 C12 N5 105.6(7)
C12 C13 N6 107.6(8)
N6 C14 C15 110.0(7)
N7 C21 C22 175(3)

loop_
_geom_bond_atom_site_label_1
_geom_bond_atom_site_label_2
_geom_bond_distance
Pd1 N1 1.966(6)
Pd1 C5 1.971(8)
Pd1 Cl1 2.3052(18)
Pd1 Cl2 2.3729(17)
Pd2 C11 1.987(7)
Pd2 N2 1.991(6)
Pd2 Cl3 2.3089(19)
Pd2 Cl2 2.3834(18)
N1 C2 1.368(9)
N1 N2 1.370(9)
N2 C3 1.342(9)
N3 C5 1.349(10)
N3 C6 1.365(10)
N3 C4 1.477(10)
N4 C5 1.353(10)
N4 C7 1.380(10)
N4 C8 1.473(11)
N5 C11 1.353(10)
N5 C12 1.400(10)
N5 C10 1.493(10)
N6 C11 1.330(11)
N6 C13 1.374(11)
N6 C14 1.471(11)
C1 C2 1.364(10)
C1 C3 1.404(11)
C2 C4 1.475(10)
C3 C10 1.452(11)
C6 C7 1.340(13)
C8 C9 1.511(13)
C12 C13 1.349(13)
C14 C15 1.522(14)
N7 C21 1.16(4)
C21 C22 1.40(4)
